data_4035919
loop_
_publ_author_name
'Chang, Meng-Yang'
'Chen, Han-Yu'
'Tsai, Yu-Lin'

_publ_section_title
;
 Intramolecular Benzannulation of 3-Sulfonyl-2-benzylchromen-4-ones:
 Synthesis of Sulfonyl Dibenzooxabicyclo[3.3.1]nonanes.
;
_journal_issue 1
_journal_name_full 'The Journal of organic chemistry'
_journal_page_first 443
_journal_page_last 449
_journal_paper_doi 10.1021/acs.joc.8b02726
_journal_volume 84
_journal_year 2019
_chemical_formula_sum 'C27 H22 O3 S'
_chemical_formula_weight 426.50
_space_group_crystal_system triclinic
_space_group_IT_number 2
_space_group_name_Hall '-P 1'
_space_group_name_H-M_alt 'P -1'
_atom_sites_solution_hydrogens geom
_audit_creation_method SHELXL-2014/6
_cell_angle_alpha 110.385(6)
_cell_angle_beta 97.830(6)
_cell_angle_gamma 98.906(6)
_cell_formula_units_Z 2
_cell_length_a 8.5240(16)
_cell_length_b 10.785(2)
_cell_length_c 12.112(2)
_cell_measurement_reflns_used 3697
_cell_measurement_temperature 100(2)
_cell_measurement_theta_max 24.9780
_cell_measurement_theta_min 2.1826
_cell_volume 1009.2(3)
_computing_cell_refinement 'SAINT V8.34A (Bruker AXS Inc., 2013)'
_computing_data_collection 'Bruker APEX2'
_computing_data_reduction 'SAINT V8.34A (Bruker AXS Inc., 2013)'
_computing_molecular_graphics 'Bruker SHELXTL'
_computing_publication_material 'Bruker SHELXTL'
_computing_structure_refinement 'SHELXL-2014/6 (Sheldrick, 2014)'
_diffrn_ambient_temperature 100(2)
_diffrn_detector_area_resol_mean 8.3333
_diffrn_measured_fraction_theta_full 1.000
_diffrn_measured_fraction_theta_max 0.992
_diffrn_measurement_device_type 'Bruker APEX-II CCD'
_diffrn_measurement_method '\f and \w scans'
_diffrn_radiation_type MoK\a
_diffrn_radiation_wavelength 0.71073
_diffrn_reflns_av_R_equivalents 0.0706
_diffrn_reflns_av_unetI/netI 0.0539
_diffrn_reflns_Laue_measured_fraction_full 1.000
_diffrn_reflns_Laue_measured_fraction_max 0.992
_diffrn_reflns_limit_h_max 10
_diffrn_reflns_limit_h_min -10
_diffrn_reflns_limit_k_max 13
_diffrn_reflns_limit_k_min -13
_diffrn_reflns_limit_l_max 15
_diffrn_reflns_limit_l_min -15
_diffrn_reflns_number 25891
_diffrn_reflns_point_group_measured_fraction_full 1.000
_diffrn_reflns_point_group_measured_fraction_max 0.992
_diffrn_reflns_theta_full 25.242
_diffrn_reflns_theta_max 26.567
_diffrn_reflns_theta_min 1.833
_exptl_absorpt_coefficient_mu 0.189
_exptl_absorpt_correction_T_max 0.7454
_exptl_absorpt_correction_T_min 0.6268
_exptl_absorpt_correction_type multi-scan
_exptl_absorpt_process_details 'SADABS V2014/4 (Bruker AXS Inc.)'
_exptl_crystal_colour Colorless
_exptl_crystal_density_diffrn 1.404
_exptl_crystal_density_meas ?
_exptl_crystal_density_method 'not measured'
_exptl_crystal_description Tabullar
_exptl_crystal_F_000 448
_exptl_crystal_size_max 0.09
_exptl_crystal_size_mid 0.08
_exptl_crystal_size_min 0.03
_refine_diff_density_max 0.601
_refine_diff_density_min -0.457
_refine_diff_density_rms 0.071
_refine_ls_extinction_method none
_refine_ls_goodness_of_fit_ref 1.085
_refine_ls_hydrogen_treatment constr
_refine_ls_matrix_type full
_refine_ls_number_parameters 281
_refine_ls_number_reflns 4189
_refine_ls_number_restraints 0
_refine_ls_restrained_S_all 1.085
_refine_ls_R_factor_all 0.0854
_refine_ls_R_factor_gt 0.0528
_refine_ls_shift/su_max 0.001
_refine_ls_shift/su_mean 0.000
_refine_ls_structure_factor_coef Fsqd
_refine_ls_weighting_details 'w=1/[\s^2^(Fo^2^)+(0.0655P)^2^+0.7866P] where P=(Fo^2^+2Fc^2^)/3'
_refine_ls_weighting_scheme calc
_refine_ls_wR_factor_gt 0.1341
_refine_ls_wR_factor_ref 0.1489
_reflns_Friedel_coverage 0.000
_reflns_number_gt 2963
_reflns_number_total 4189
_reflns_threshold_expression 'I > 2\s(I)'
_cod_data_source_file jo8b02726_si_001.cif
_cod_data_source_block mo_180803LT_0m_a
_cod_depositor_comments
;
The following automatic conversions were performed:

data item '_exptl_crystal_density_meas' value 'not measured' was
changed to '?' -- the value is perceived as not measured.

Automatic conversion script
Id: cif_fix_values 6909 2019-04-08 15:41:33Z antanas 
;
_cod_database_code 4035919
_shelx_space_group_comment
;
The symmetry employed for this shelxl refinement is uniquely defined
by the following loop, which should always be used as a source of
symmetry information in preference to the above space-group names.
They are only intended as comments.
;
_shelxl_version_number 2014/6

loop_
_space_group_symop_operation_xyz
'x, y, z'
'-x, -y, -z'

loop_
_atom_site_label
_atom_site_type_symbol
_atom_site_fract_x
_atom_site_fract_y
_atom_site_fract_z
_atom_site_U_iso_or_equiv
_atom_site_adp_type
_atom_site_occupancy
_atom_site_site_symmetry_order
_atom_site_calc_flag
_atom_site_refinement_flags_posn
_atom_site_refinement_flags_adp
C1 C 0.4309(3) 0.0798(3) 0.8201(2) 0.0199(6) Uani 1 1 d . .
C2 C 0.3012(4) -0.0185(3) 0.8137(3) 0.0246(6) Uani 1 1 d . .
H2 H 0.2506 -0.0898 0.7390 0.029 Uiso 1 1 calc R U
C3 C 0.2458(4) -0.0118(3) 0.9176(3) 0.0279(7) Uani 1 1 d . .
H3 H 0.1560 -0.0786 0.9137 0.034 Uiso 1 1 calc R U
C4 C 0.3205(4) 0.0918(3) 1.0276(3) 0.0276(7) Uani 1 1 d . .
C5 C 0.4541(4) 0.1848(3) 1.0323(3) 0.0281(7) Uani 1 1 d . .
H5 H 0.5088 0.2531 1.1077 0.034 Uiso 1 1 calc R U
C6 C 0.5106(4) 0.1806(3) 0.9293(2) 0.0241(6) Uani 1 1 d . .
H6 H 0.6023 0.2459 0.9336 0.029 Uiso 1 1 calc R U
C7 C 0.2556(4) 0.1033(4) 1.1401(3) 0.0399(8) Uani 1 1 d . .
H7A H 0.3465 0.1279 1.2083 0.060 Uiso 1 1 calc R U
H7B H 0.1869 0.0161 1.1283 0.060 Uiso 1 1 calc R U
H7C H 0.1915 0.1733 1.1567 0.060 Uiso 1 1 calc R U
C8 C 0.3890(3) 0.1732(2) 0.6216(2) 0.0178(6) Uani 1 1 d . .
H8 H 0.4413 0.1765 0.5534 0.021 Uiso 1 1 calc R U
C9 C 0.4031(3) 0.3213(2) 0.7027(2) 0.0180(6) Uani 1 1 d . .
H9 H 0.5175 0.3634 0.7478 0.022 Uiso 1 1 calc R U
C10 C 0.3510(3) 0.3953(3) 0.6213(2) 0.0177(6) Uani 1 1 d . .
C11 C 0.4282(3) 0.5316(3) 0.6514(2) 0.0204(6) Uani 1 1 d . .
H11 H 0.5155 0.5743 0.7191 0.025 Uiso 1 1 calc R U
C12 C 0.3795(4) 0.6031(3) 0.5848(2) 0.0234(6) Uani 1 1 d . .
H12 H 0.4320 0.6952 0.6072 0.028 Uiso 1 1 calc R U
C13 C 0.2516(3) 0.5411(3) 0.4828(2) 0.0220(6) Uani 1 1 d . .
C14 C 0.2009(4) 0.6114(3) 0.4093(3) 0.0277(7) Uani 1 1 d . .
H14 H 0.2532 0.7032 0.4298 0.033 Uiso 1 1 calc R U
C15 C 0.0790(4) 0.5498(3) 0.3101(3) 0.0297(7) Uani 1 1 d . .
H15 H 0.0474 0.5981 0.2617 0.036 Uiso 1 1 calc R U
C16 C 0.0001(4) 0.4145(3) 0.2798(3) 0.0296(7) Uani 1 1 d . .
H16 H -0.0866 0.3722 0.2116 0.036 Uiso 1 1 calc R U
C17 C 0.0465(3) 0.3428(3) 0.3474(2) 0.0256(6) Uani 1 1 d . .
H17 H -0.0076 0.2511 0.3247 0.031 Uiso 1 1 calc R U
C18 C 0.1736(3) 0.4030(3) 0.4506(2) 0.0212(6) Uani 1 1 d . .
C19 C 0.2262(3) 0.3307(3) 0.5233(2) 0.0189(6) Uani 1 1 d . .
C20 C 0.1459(4) 0.1827(3) 0.4864(2) 0.0238(6) Uani 1 1 d . .
H20A H 0.1574 0.1333 0.4031 0.029 Uiso 1 1 calc R U
H20B H 0.0285 0.1760 0.4852 0.029 Uiso 1 1 calc R U
C21 C 0.2115(3) 0.1103(3) 0.5662(2) 0.0217(6) Uani 1 1 d . .
H21 H 0.2028 0.0137 0.5134 0.026 Uiso 1 1 calc R U
C22 C 0.2890(3) 0.3284(3) 0.7901(2) 0.0180(6) Uani 1 1 d . .
C23 C 0.1548(3) 0.2255(3) 0.7620(2) 0.0191(6) Uani 1 1 d . .
C24 C 0.0500(4) 0.2283(3) 0.8413(3) 0.0250(6) Uani 1 1 d . .
H24 H -0.0409 0.1557 0.8216 0.030 Uiso 1 1 calc R U
C25 C 0.0803(4) 0.3385(3) 0.9494(3) 0.0267(7) Uani 1 1 d . .
H25 H 0.0102 0.3410 1.0044 0.032 Uiso 1 1 calc R U
C26 C 0.2117(4) 0.4445(3) 0.9775(2) 0.0260(7) Uani 1 1 d . .
H26 H 0.2312 0.5204 1.0512 0.031 Uiso 1 1 calc R U
C27 C 0.3149(3) 0.4399(3) 0.8981(2) 0.0209(6) Uani 1 1 d . .
H27 H 0.4045 0.5134 0.9173 0.025 Uiso 1 1 calc R U
O1 O 0.6638(2) 0.1438(2) 0.71999(19) 0.0307(5) Uani 1 1 d . .
O2 O 0.4485(3) -0.06246(19) 0.60272(18) 0.0310(5) Uani 1 1 d . .
O3 O 0.1173(2) 0.11132(18) 0.65703(17) 0.0230(4) Uani 1 1 d . .
S1 S 0.49621(9) 0.07642(7) 0.68773(6) 0.0213(2) Uani 1 1 d . .

loop_
_atom_site_aniso_label
_atom_site_aniso_U_11
_atom_site_aniso_U_22
_atom_site_aniso_U_33
_atom_site_aniso_U_23
_atom_site_aniso_U_13
_atom_site_aniso_U_12
C1 0.0273(15) 0.0195(13) 0.0181(13) 0.0084(11) 0.0082(11) 0.0136(12)
C2 0.0308(17) 0.0232(14) 0.0210(14) 0.0086(12) 0.0053(12) 0.0091(12)
C3 0.0306(17) 0.0310(16) 0.0327(17) 0.0203(14) 0.0133(13) 0.0113(13)
C4 0.0430(19) 0.0301(16) 0.0239(15) 0.0155(13) 0.0176(14) 0.0263(14)
C5 0.047(2) 0.0212(14) 0.0181(14) 0.0045(11) 0.0098(13) 0.0169(14)
C6 0.0303(16) 0.0192(13) 0.0227(14) 0.0059(11) 0.0061(12) 0.0091(12)
C7 0.055(2) 0.049(2) 0.0331(18) 0.0211(16) 0.0277(16) 0.0309(17)
C8 0.0268(15) 0.0159(13) 0.0135(12) 0.0052(10) 0.0088(11) 0.0093(11)
C9 0.0227(15) 0.0150(12) 0.0153(13) 0.0024(10) 0.0061(11) 0.0070(11)
C10 0.0219(14) 0.0171(13) 0.0157(13) 0.0038(10) 0.0096(11) 0.0091(11)
C11 0.0235(15) 0.0191(13) 0.0162(13) 0.0014(11) 0.0086(11) 0.0058(11)
C12 0.0333(17) 0.0151(13) 0.0241(15) 0.0055(11) 0.0150(12) 0.0083(12)
C13 0.0262(15) 0.0248(14) 0.0208(14) 0.0090(11) 0.0140(12) 0.0133(12)
C14 0.0361(18) 0.0292(15) 0.0302(16) 0.0154(13) 0.0218(14) 0.0192(13)
C15 0.0356(18) 0.0430(18) 0.0265(16) 0.0212(14) 0.0176(14) 0.0249(15)
C16 0.0287(17) 0.0467(18) 0.0199(14) 0.0137(14) 0.0101(13) 0.0189(14)
C17 0.0250(16) 0.0324(16) 0.0213(14) 0.0092(12) 0.0090(12) 0.0104(13)
C18 0.0240(15) 0.0265(14) 0.0178(13) 0.0081(11) 0.0124(11) 0.0127(12)
C19 0.0227(15) 0.0203(13) 0.0157(13) 0.0053(11) 0.0091(11) 0.0093(11)
C20 0.0290(16) 0.0219(14) 0.0169(14) 0.0054(11) 0.0018(12) 0.0023(12)
C21 0.0331(17) 0.0137(12) 0.0162(13) 0.0019(10) 0.0085(12) 0.0050(11)
C22 0.0221(15) 0.0194(13) 0.0165(13) 0.0077(11) 0.0071(11) 0.0105(11)
C23 0.0242(15) 0.0186(13) 0.0172(13) 0.0065(11) 0.0056(11) 0.0112(11)
C24 0.0245(16) 0.0287(15) 0.0303(16) 0.0175(13) 0.0098(13) 0.0119(12)
C25 0.0346(17) 0.0342(16) 0.0239(15) 0.0155(13) 0.0188(13) 0.0212(14)
C26 0.0386(18) 0.0277(15) 0.0172(14) 0.0075(12) 0.0113(13) 0.0201(14)
C27 0.0283(16) 0.0200(13) 0.0162(13) 0.0063(11) 0.0051(11) 0.0107(12)
O1 0.0293(12) 0.0392(12) 0.0362(12) 0.0231(10) 0.0139(10) 0.0164(10)
O2 0.0594(15) 0.0173(10) 0.0220(10) 0.0059(8) 0.0192(10) 0.0185(10)
O3 0.0268(11) 0.0200(10) 0.0194(10) 0.0046(8) 0.0062(8) 0.0022(8)
S1 0.0308(4) 0.0195(3) 0.0195(3) 0.0081(3) 0.0126(3) 0.0143(3)

loop_
_atom_type_symbol
_atom_type_description
_atom_type_scat_dispersion_real
_atom_type_scat_dispersion_imag
_atom_type_scat_source
C C 0.0033 0.0016 'International Tables Vol C Tables 4.2.6.8 and 6.1.1.4'
O O 0.0106 0.0060 'International Tables Vol C Tables 4.2.6.8 and 6.1.1.4'
S S 0.1246 0.1234 'International Tables Vol C Tables 4.2.6.8 and 6.1.1.4'
H H 0.0000 0.0000 'International Tables Vol C Tables 4.2.6.8 and 6.1.1.4'

loop_
_geom_angle_atom_site_label_1
_geom_angle_atom_site_label_2
_geom_angle_atom_site_label_3
_geom_angle
C2 C1 C6 120.9(3)
C2 C1 S1 119.5(2)
C6 C1 S1 119.5(2)
C1 C2 C3 119.2(3)
C1 C2 H2 120.4
C3 C2 H2 120.4
C2 C3 C4 120.6(3)
C2 C3 H3 119.7
C4 C3 H3 119.7
C5 C4 C3 118.9(3)
C5 C4 C7 120.3(3)
C3 C4 C7 120.8(3)
C4 C5 C6 121.3(3)
C4 C5 H5 119.3
C6 C5 H5 119.3
C1 C6 C5 118.9(3)
C1 C6 H6 120.6
C5 C6 H6 120.6
C4 C7 H7A 109.5
C4 C7 H7B 109.5
H7A C7 H7B 109.5
C4 C7 H7C 109.5
H7A C7 H7C 109.5
H7B C7 H7C 109.5
C21 C8 C9 108.1(2)
C21 C8 S1 115.40(18)
C9 C8 S1 115.83(18)
C21 C8 H8 105.5
C9 C8 H8 105.5
S1 C8 H8 105.5
C22 C9 C8 109.6(2)
C22 C9 C10 109.0(2)
C8 C9 C10 107.4(2)
C22 C9 H9 110.3
C8 C9 H9 110.3
C10 C9 H9 110.3
C19 C10 C11 120.8(2)
C19 C10 C9 119.9(2)
C11 C10 C9 119.2(2)
C12 C11 C10 121.0(3)
C12 C11 H11 119.5
C10 C11 H11 119.5
C11 C12 C13 120.5(3)
C11 C12 H12 119.8
C13 C12 H12 119.8
C12 C13 C14 122.0(3)
C12 C13 C18 119.1(2)
C14 C13 C18 119.0(3)
C15 C14 C13 121.3(3)
C15 C14 H14 119.3
C13 C14 H14 119.3
C14 C15 C16 119.7(3)
C14 C15 H15 120.1
C16 C15 H15 120.1
C17 C16 C15 120.7(3)
C17 C16 H16 119.6
C15 C16 H16 119.6
C16 C17 C18 121.2(3)
C16 C17 H17 119.4
C18 C17 H17 119.4
C17 C18 C13 118.0(3)
C17 C18 C19 122.8(3)
C13 C18 C19 119.2(3)
C10 C19 C18 119.4(2)
C10 C19 C20 121.7(2)
C18 C19 C20 118.8(2)
C19 C20 C21 116.1(2)
C19 C20 H20A 108.3
C21 C20 H20A 108.3
C19 C20 H20B 108.3
C21 C20 H20B 108.3
H20A C20 H20B 107.4
O3 C21 C8 111.5(2)
O3 C21 C20 111.8(2)
C8 C21 C20 110.0(2)
O3 C21 H21 107.8
C8 C21 H21 107.8
C20 C21 H21 107.8
C23 C22 C27 118.6(2)
C23 C22 C9 120.1(2)
C27 C22 C9 121.3(2)
C22 C23 O3 123.2(2)
C22 C23 C24 121.3(2)
O3 C23 C24 115.5(2)
C25 C24 C23 119.1(3)
C25 C24 H24 120.4
C23 C24 H24 120.4
C26 C25 C24 120.4(3)
C26 C25 H25 119.8
C24 C25 H25 119.8
C25 C26 C27 119.8(3)
C25 C26 H26 120.1
C27 C26 H26 120.1
C26 C27 C22 120.8(3)
C26 C27 H27 119.6
C22 C27 H27 119.6
C23 O3 C21 117.5(2)
O1 S1 O2 119.16(13)
O1 S1 C1 108.09(13)
O2 S1 C1 107.03(13)
O1 S1 C8 106.26(12)
O2 S1 C8 106.25(12)
C1 S1 C8 109.86(12)

loop_
_geom_bond_atom_site_label_1
_geom_bond_atom_site_label_2
_geom_bond_distance
C1 C2 1.381(4)
C1 C6 1.386(4)
C1 S1 1.758(3)
C2 C3 1.385(4)
C2 H2 0.9500
C3 C4 1.393(4)
C3 H3 0.9500
C4 C5 1.376(4)
C4 C7 1.513(4)
C5 C6 1.386(4)
C5 H5 0.9500
C6 H6 0.9500
C7 H7A 0.9800
C7 H7B 0.9800
C7 H7C 0.9800
C8 C21 1.513(4)
C8 C9 1.531(3)
C8 S1 1.801(3)
C8 H8 1.0000
C9 C22 1.523(4)
C9 C10 1.532(3)
C9 H9 1.0000
C10 C19 1.370(4)
C10 C11 1.410(4)
C11 C12 1.363(4)
C11 H11 0.9500
C12 C13 1.413(4)
C12 H12 0.9500
C13 C14 1.421(4)
C13 C18 1.426(4)
C14 C15 1.362(4)
C14 H14 0.9500
C15 C16 1.404(5)
C15 H15 0.9500
C16 C17 1.368(4)
C16 H16 0.9500
C17 C18 1.417(4)
C17 H17 0.9500
C18 C19 1.436(4)
C19 C20 1.516(4)
C20 C21 1.539(4)
C20 H20A 0.9900
C20 H20B 0.9900
C21 O3 1.446(3)
C21 H21 1.0000
C22 C23 1.376(4)
C22 C27 1.396(4)
C23 O3 1.383(3)
C23 C24 1.394(4)
C24 C25 1.386(4)
C24 H24 0.9500
C25 C26 1.381(4)
C25 H25 0.9500
C26 C27 1.382(4)
C26 H26 0.9500
C27 H27 0.9500
O1 S1 1.432(2)
O2 S1 1.446(2)
